data_4076184
loop_
_publ_author_name
'de Fr\'emont, Pierre'
'Scott, Natalie M.'
'Stevens, Edwin D.'
'Ramnial, Taramatee'
'Lightbody, Owen C.'
'Macdonald, Charles L. B.'
'Clyburne, Jason A. C.'
'Abernethy, Colin D.'
'Nolan, Steven P.'

_publ_section_title
;
 Synthesis of Well-DefinedN-Heterocyclic Carbene Silver(I) Complexes
;
_journal_issue 26
_journal_name_full Organometallics
_journal_page_first 6301
_journal_paper_doi 10.1021/om050735i
_journal_volume 24
_journal_year 2005
_chemical_formula_sum 'C15 H24 Ag Cl N2'
_chemical_formula_weight 375.68
_chemical_name_systematic
; 
 ? 
;
_space_group_IT_number 2
_symmetry_cell_setting triclinic
_symmetry_space_group_name_Hall '-P 1'
_symmetry_space_group_name_H-M 'P -1'
_atom_sites_solution_hydrogens geom
_atom_sites_solution_primary direct
_atom_sites_solution_secondary difmap
_audit_creation_method SHELXL-97
_cell_angle_alpha 93.6870(10)
_cell_angle_beta 92.5790(10)
_cell_angle_gamma 99.6820(10)
_cell_formula_units_Z 8
_cell_length_a 9.3033(6)
_cell_length_b 17.3304(11)
_cell_length_c 20.6786(13)
_cell_measurement_reflns_used 26500
_cell_measurement_temperature 150(2)
_cell_measurement_theta_max 28.879
_cell_measurement_theta_min 2.225
_cell_volume 3274.4(4)
_computing_cell_refinement 'Bruker SMART'
_computing_data_collection 'Bruker SMART'
_computing_data_reduction 'Bruker SAINT'
_computing_molecular_graphics 'Bruker SHELXTL'
_computing_publication_material 'Bruker SHELXTL'
_computing_structure_refinement 'SHELXL-97 (Sheldrick, 1997)'
_computing_structure_solution 'SHELXS-97 (Sheldrick, 1990)'
_diffrn_ambient_temperature 150(2)
_diffrn_measured_fraction_theta_full 0.998
_diffrn_measured_fraction_theta_max 0.998
_diffrn_measurement_device_type 'CCD area detector'
_diffrn_measurement_method 'phi and omega scans'
_diffrn_radiation_monochromator graphite
_diffrn_radiation_source 'fine-focus sealed tube'
_diffrn_radiation_type MoK\a
_diffrn_radiation_wavelength 0.71073
_diffrn_reflns_av_R_equivalents 0.0375
_diffrn_reflns_av_sigmaI/netI 0.0365
_diffrn_reflns_limit_h_max 8
_diffrn_reflns_limit_h_min -8
_diffrn_reflns_limit_k_max 16
_diffrn_reflns_limit_k_min -16
_diffrn_reflns_limit_l_max 19
_diffrn_reflns_limit_l_min -19
_diffrn_reflns_number 18859
_diffrn_reflns_theta_full 20.00
_diffrn_reflns_theta_max 20.00
_diffrn_reflns_theta_min 1.20
_exptl_absorpt_coefficient_mu 1.384
_exptl_absorpt_correction_T_max 1.000000
_exptl_absorpt_correction_T_min 0.791619
_exptl_absorpt_correction_type empirical
_exptl_crystal_colour colorless
_exptl_crystal_density_diffrn 1.524
_exptl_crystal_density_method 'not measured'
_exptl_crystal_description Plate
_exptl_crystal_F_000 1536
_exptl_crystal_size_max 0.8
_exptl_crystal_size_mid 0.6
_exptl_crystal_size_min 0.2
_refine_diff_density_max 0.661
_refine_diff_density_min -0.559
_refine_diff_density_rms 0.080
_refine_ls_extinction_method none
_refine_ls_goodness_of_fit_ref 1.102
_refine_ls_hydrogen_treatment mixed
_refine_ls_matrix_type full
_refine_ls_number_parameters 685
_refine_ls_number_reflns 6091
_refine_ls_number_restraints 662
_refine_ls_restrained_S_all 1.055
_refine_ls_R_factor_all 0.0376
_refine_ls_R_factor_gt 0.0319
_refine_ls_shift/su_max 0.001
_refine_ls_shift/su_mean 0.000
_refine_ls_structure_factor_coef Fsqd
_refine_ls_weighting_details 'calc w=1/[\s^2^(Fo^2^)+(0.0272P)^2^+8.6569P] where P=(Fo^2^+2Fc^2^)/3'
_refine_ls_weighting_scheme calc
_refine_ls_wR_factor_gt 0.0737
_refine_ls_wR_factor_ref 0.0756
_reflns_number_gt 5463
_reflns_number_total 6091
_reflns_threshold_expression >2sigma(I)
_cod_data_source_file om050735isi20050825_013918.cif
_cod_data_source_block nol262m
_cod_depositor_comments
;
The following automatic conversions were performed:

'_symmetry_cell_setting' value 'Triclinic' changed to 'triclinic'
according to /home/saulius/struct/CIF-dictionaries/cif_core.dic
dictionary named 'cif_core.dic' version 2.4.1 from
2010-06-29.

'_exptl_absorpt_correction_type' value 'Empirical'
changed to 'empirical' according to
/home/saulius/struct/CIF-dictionaries/cif_core.dic dictionary named
'cif_core.dic' version 2.4.1 from 2010-06-29.

Automatic conversion script
Id: cif_fix_values 1715 2011-07-08 13:25:40Z adriana 
;
_cod_original_sg_symbol_H-M P-1
_cod_database_code 4076184

loop_
_symmetry_equiv_pos_as_xyz
'x, y, z'
'-x, -y, -z'

loop_
_atom_site_label
_atom_site_type_symbol
_atom_site_fract_x
_atom_site_fract_y
_atom_site_fract_z
_atom_site_U_iso_or_equiv
_atom_site_adp_type
_atom_site_occupancy
_atom_site_symmetry_multiplicity
_atom_site_calc_flag
_atom_site_refinement_flags
Ag1 Ag 0.54634(4) 0.30162(2) 0.32042(2) 0.02025(14) Uani 1 1 d U
Cl1 Cl 0.75540(15) 0.25735(8) 0.35889(7) 0.0269(4) Uani 1 1 d U
N1 N 0.2981(5) 0.3741(3) 0.2514(2) 0.0187(10) Uani 1 1 d U
C1 C 0.3436(6) 0.3346(3) 0.3008(3) 0.0156(12) Uani 1 1 d U
Ag2 Ag 0.52690(5) 0.18612(2) 0.20043(2) 0.02419(14) Uani 1 1 d U
Cl2 Cl 0.67970(16) 0.29051(8) 0.16011(8) 0.0330(4) Uani 1 1 d U
N2 N 0.2240(5) 0.3089(2) 0.3326(2) 0.0183(10) Uani 1 1 d U
C2 C 0.1483(6) 0.3718(3) 0.2530(3) 0.0259(14) Uani 1 1 d U
H2 H 0.0889 0.3944 0.2235 0.031 Uiso 1 1 calc R
Ag3 Ag 0.18852(4) -0.18596(2) 0.19988(2) 0.02168(14) Uani 1 1 d U
Cl3 Cl -0.02692(15) -0.16557(8) 0.14386(7) 0.0276(4) Uani 1 1 d U
N3 N 0.2434(5) 0.0651(3) 0.2096(2) 0.0220(11) Uani 1 1 d U
C3 C 0.1036(6) 0.3323(3) 0.3031(3) 0.0249(14) Uani 1 1 d U
H3 H 0.0063 0.3219 0.3165 0.030 Uiso 1 1 calc R
Ag4 Ag -0.03707(4) -0.28187(2) 0.27606(2) 0.01936(14) Uani 1 1 d U
Cl4 Cl 0.01461(16) -0.16185(8) 0.33718(7) 0.0279(4) Uani 1 1 d U
N4 N 0.4073(5) 0.0479(3) 0.2817(2) 0.0234(11) Uani 1 1 d U
C4 C 0.3907(6) 0.4150(3) 0.2049(3) 0.0191(12) Uani 1 1 d U
H4 H 0.4941 0.4111 0.2174 0.023 Uiso 1 1 calc R
N5 N 0.5092(5) -0.2031(3) 0.1878(2) 0.0244(11) Uani 1 1 d U
C5 C 0.3789(6) 0.5020(3) 0.2078(3) 0.0256(13) Uani 1 1 d U
H5A H 0.2766 0.5075 0.1970 0.031 Uiso 1 1 calc R
H5B H 0.4058 0.5256 0.2525 0.031 Uiso 1 1 calc R
N6 N 0.4507(5) -0.2268(3) 0.2849(2) 0.0238(11) Uani 1 1 d U
C6 C 0.4785(6) 0.5457(3) 0.1608(3) 0.0290(14) Uani 1 1 d U
H6A H 0.4634 0.6009 0.1616 0.035 Uiso 1 1 calc R
H6B H 0.5816 0.5456 0.1748 0.035 Uiso 1 1 calc R
N7 N -0.0790(5) -0.4261(2) 0.1743(2) 0.0189(10) Uani 1 1 d U
C7 C 0.4483(6) 0.5081(3) 0.0919(3) 0.0309(14) Uani 1 1 d U
H7A H 0.3500 0.5151 0.0755 0.037 Uiso 1 1 calc R
H7B H 0.5207 0.5347 0.0634 0.037 Uiso 1 1 calc R
N8 N -0.1368(4) -0.4605(2) 0.2691(2) 0.0180(10) Uani 1 1 d U
C8 C 0.4561(6) 0.4210(3) 0.0890(3) 0.0279(14) Uani 1 1 d U
H8A H 0.4282 0.3977 0.0443 0.033 Uiso 1 1 calc R
H8B H 0.5579 0.4143 0.0996 0.033 Uiso 1 1 calc R
C9 C 0.3562(6) 0.3777(3) 0.1357(3) 0.0243(13) Uani 1 1 d U
H9A H 0.3689 0.3220 0.1343 0.029 Uiso 1 1 calc R
H9B H 0.2532 0.3793 0.1224 0.029 Uiso 1 1 calc R
C10 C 0.2217(6) 0.2640(3) 0.3907(3) 0.0232(13) Uani 1 1 d U
H10 H 0.3254 0.2661 0.4068 0.028 Uiso 1 1 calc R
C11 C 0.1444(7) 0.2997(3) 0.4445(3) 0.0286(14) Uani 1 1 d U
H11A H 0.0428 0.3016 0.4290 0.034 Uiso 1 1 calc R
H11B H 0.1944 0.3542 0.4563 0.034 Uiso 1 1 calc R
C12 C 0.1424(7) 0.2522(4) 0.5044(3) 0.0365(15) Uani 1 1 d U
H12A H 0.2435 0.2557 0.5229 0.044 Uiso 1 1 calc R
H12B H 0.0851 0.2748 0.5376 0.044 Uiso 1 1 calc R
C13 C 0.0764(7) 0.1667(4) 0.4878(3) 0.0369(15) Uani 1 1 d U
H13A H -0.0282 0.1624 0.4742 0.044 Uiso 1 1 calc R
H13B H 0.0832 0.1369 0.5268 0.044 Uiso 1 1 calc R
C14 C 0.1554(7) 0.1316(4) 0.4336(3) 0.0385(16) Uani 1 1 d U
H14A H 0.2573 0.1306 0.4491 0.046 Uiso 1 1 calc R
H14B H 0.1070 0.0768 0.4219 0.046 Uiso 1 1 calc R
C15 C 0.1560(7) 0.1781(3) 0.3740(3) 0.0320(14) Uani 1 1 d U
H15A H 0.0547 0.1743 0.3556 0.038 Uiso 1 1 calc R
H15B H 0.2133 0.1556 0.3407 0.038 Uiso 1 1 calc R
C16 C 0.3846(6) 0.0930(3) 0.2327(3) 0.0221(13) Uani 1 1 d U
C17 C 0.1812(7) 0.0042(3) 0.2444(3) 0.0264(14) Uani 1 1 d U
H17 H 0.0845 -0.0244 0.2378 0.032 Uiso 1 1 calc R
C18 C 0.2833(6) -0.0074(3) 0.2896(3) 0.0264(14) Uani 1 1 d U
H18 H 0.2727 -0.0457 0.3207 0.032 Uiso 1 1 calc R
C19 C 0.1654(6) 0.1015(3) 0.1595(3) 0.0252(13) Uani 1 1 d U
H19 H 0.2408 0.1294 0.1322 0.030 Uiso 1 1 calc R
C20 C 0.0845(7) 0.1628(4) 0.1894(3) 0.0347(15) Uani 1 1 d U
H20A H 0.1550 0.2034 0.2155 0.042 Uiso 1 1 calc R
H20B H 0.0128 0.1377 0.2189 0.042 Uiso 1 1 calc R
C21 C 0.0053(7) 0.2018(4) 0.1379(3) 0.0460(17) Uani 1 1 d U
H21A H -0.0507 0.2390 0.1593 0.055 Uiso 1 1 calc R
H21B H 0.0776 0.2318 0.1112 0.055 Uiso 1 1 calc R
C22 C -0.0979(7) 0.1409(4) 0.0946(3) 0.0433(17) Uani 1 1 d U
H22A H -0.1761 0.1147 0.1206 0.052 Uiso 1 1 calc R
H22B H -0.1441 0.1672 0.0602 0.052 Uiso 1 1 calc R
C23 C -0.0189(8) 0.0802(4) 0.0638(3) 0.0453(17) Uani 1 1 d U
H23A H 0.0506 0.1053 0.0334 0.054 Uiso 1 1 calc R
H23B H -0.0904 0.0393 0.0386 0.054 Uiso 1 1 calc R
C24 C 0.0646(7) 0.0416(4) 0.1149(3) 0.0426(17) Uani 1 1 d U
H24A H -0.0063 0.0097 0.1410 0.051 Uiso 1 1 calc R
H24B H 0.1225 0.0060 0.0927 0.051 Uiso 1 1 calc R
C25 C 0.5497(6) 0.0544(3) 0.3186(3) 0.0261(13) Uani 1 1 d U
H25 H 0.6045 0.1087 0.3153 0.031 Uiso 1 1 calc R
C26 C 0.5294(7) 0.0430(4) 0.3899(3) 0.0379(15) Uani 1 1 d U
H26A H 0.4684 -0.0088 0.3944 0.045 Uiso 1 1 calc R
H26B H 0.4777 0.0840 0.4085 0.045 Uiso 1 1 calc R
C27 C 0.6774(7) 0.0476(4) 0.4277(3) 0.0455(17) Uani 1 1 d U
H27A H 0.7328 0.1017 0.4283 0.055 Uiso 1 1 calc R
H27B H 0.6605 0.0354 0.4731 0.055 Uiso 1 1 calc R
C28 C 0.7665(7) -0.0091(4) 0.3974(3) 0.0461(17) Uani 1 1 d U
H28A H 0.8633 -0.0020 0.4210 0.055 Uiso 1 1 calc R
H28B H 0.7167 -0.0635 0.4016 0.055 Uiso 1 1 calc R
C29 C 0.7867(7) 0.0033(4) 0.3271(3) 0.0474(17) Uani 1 1 d U
H29A H 0.8413 -0.0364 0.3084 0.057 Uiso 1 1 calc R
H29B H 0.8454 0.0558 0.3231 0.057 Uiso 1 1 calc R
C30 C 0.6399(6) -0.0031(4) 0.2885(3) 0.0362(15) Uani 1 1 d U
H30A H 0.6573 0.0086 0.2430 0.043 Uiso 1 1 calc R
H30B H 0.5853 -0.0573 0.2883 0.043 Uiso 1 1 calc R
C31 C 0.3952(6) -0.2100(3) 0.2272(3) 0.0223(13) Uani 1 1 d U
C32 C 0.6338(6) -0.2151(3) 0.2216(3) 0.0297(15) Uani 1 1 d U
H32 H 0.7279 -0.2128 0.2050 0.036 Uiso 1 1 calc R
C33 C 0.5981(6) -0.2305(4) 0.2813(3) 0.0310(15) Uani 1 1 d U
H33 H 0.6616 -0.2419 0.3154 0.037 Uiso 1 1 calc R
C34 C 0.4998(6) -0.1789(3) 0.1211(3) 0.0256(13) Uani 1 1 d U
H34 H 0.3939 -0.1853 0.1072 0.031 Uiso 1 1 calc R
C35 C 0.5641(8) -0.0931(4) 0.1190(3) 0.0414(16) Uani 1 1 d U
H35A H 0.6690 -0.0844 0.1332 0.050 Uiso 1 1 calc R
H35B H 0.5141 -0.0612 0.1492 0.050 Uiso 1 1 calc R
C36 C 0.5468(9) -0.0673(4) 0.0509(3) 0.0534(18) Uani 1 1 d U
H36A H 0.4417 -0.0707 0.0388 0.064 Uiso 1 1 calc R
H36B H 0.5945 -0.0119 0.0499 0.064 Uiso 1 1 calc R
C37 C 0.6132(8) -0.1174(4) 0.0022(3) 0.0552(18) Uani 1 1 d U
H37A H 0.7204 -0.1089 0.0109 0.066 Uiso 1 1 calc R
H37B H 0.5931 -0.1016 -0.0420 0.066 Uiso 1 1 calc R
C38 C 0.5507(8) -0.2044(4) 0.0056(3) 0.0454(17) Uani 1 1 d U
H38A H 0.4457 -0.2139 -0.0084 0.055 Uiso 1 1 calc R
H38B H 0.6011 -0.2360 -0.0246 0.055 Uiso 1 1 calc R
C39 C 0.5690(7) -0.2305(4) 0.0740(3) 0.0348(15) Uani 1 1 d U
H39A H 0.5218 -0.2859 0.0754 0.042 Uiso 1 1 calc R
H39B H 0.6741 -0.2264 0.0866 0.042 Uiso 1 1 calc R
C40 C 0.3655(6) -0.2442(3) 0.3422(3) 0.0221(12) Uani 1 1 d U
H40 H 0.2735 -0.2222 0.3362 0.026 Uiso 1 1 calc R
C41 C 0.3215(6) -0.3320(3) 0.3460(3) 0.0273(14) Uani 1 1 d U
H41A H 0.4101 -0.3564 0.3495 0.033 Uiso 1 1 calc R
H41B H 0.2639 -0.3549 0.3059 0.033 Uiso 1 1 calc R
C42 C 0.2312(7) -0.3498(3) 0.4043(3) 0.0342(15) Uani 1 1 d U
H42A H 0.1364 -0.3319 0.3978 0.041 Uiso 1 1 calc R
H42B H 0.2112 -0.4073 0.4079 0.041 Uiso 1 1 calc R
C43 C 0.3084(7) -0.3101(3) 0.4668(3) 0.0358(15) Uani 1 1 d U
H43A H 0.2433 -0.3200 0.5030 0.043 Uiso 1 1 calc R
H43B H 0.3972 -0.3327 0.4763 0.043 Uiso 1 1 calc R
C44 C 0.3502(7) -0.2230(3) 0.4619(3) 0.0331(15) Uani 1 1 d U
H44A H 0.4054 -0.1991 0.5023 0.040 Uiso 1 1 calc R
H44B H 0.2607 -0.1996 0.4572 0.040 Uiso 1 1 calc R
C45 C 0.4434(7) -0.2049(3) 0.4041(3) 0.0313(14) Uani 1 1 d U
H45A H 0.4646 -0.1475 0.4006 0.038 Uiso 1 1 calc R
H45B H 0.5375 -0.2236 0.4108 0.038 Uiso 1 1 calc R
C46 C -0.0864(6) -0.3971(3) 0.2355(3) 0.0168(12) Uani 1 1 d U
C47 C -0.1248(6) -0.5067(3) 0.1692(3) 0.0206(13) Uani 1 1 d U
H47 H -0.1292 -0.5406 0.1310 0.025 Uiso 1 1 calc R
C48 C -0.1617(6) -0.5278(3) 0.2280(3) 0.0225(13) Uani 1 1 d U
H48 H -0.1982 -0.5794 0.2394 0.027 Uiso 1 1 calc R
C49 C -0.0294(6) -0.3785(3) 0.1206(3) 0.0210(12) Uani 1 1 d U
H49 H -0.0087 -0.3225 0.1385 0.025 Uiso 1 1 calc R
C50 C -0.1465(7) -0.3844(4) 0.0663(3) 0.0366(15) Uani 1 1 d U
H50A H -0.1731 -0.4396 0.0485 0.044 Uiso 1 1 calc R
H50B H -0.2349 -0.3679 0.0837 0.044 Uiso 1 1 calc R
C51 C -0.0929(7) -0.3330(4) 0.0129(3) 0.0406(16) Uani 1 1 d U
H51A H -0.1702 -0.3383 -0.0224 0.049 Uiso 1 1 calc R
H51B H -0.0722 -0.2775 0.0302 0.049 Uiso 1 1 calc R
C52 C 0.0438(8) -0.3557(4) -0.0141(3) 0.0447(16) Uani 1 1 d U
H52A H 0.0780 -0.3206 -0.0482 0.054 Uiso 1 1 calc R
H52B H 0.0219 -0.4102 -0.0339 0.054 Uiso 1 1 calc R
C53 C 0.1635(7) -0.3492(4) 0.0403(3) 0.0424(16) Uani 1 1 d U
H53A H 0.2504 -0.3671 0.0226 0.051 Uiso 1 1 calc R
H53B H 0.1923 -0.2936 0.0568 0.051 Uiso 1 1 calc R
C54 C 0.1129(6) -0.3981(3) 0.0961(3) 0.0323(15) Uani 1 1 d U
H54A H 0.1892 -0.3881 0.1320 0.039 Uiso 1 1 calc R
H54B H 0.0989 -0.4545 0.0814 0.039 Uiso 1 1 calc R
C55 C -0.1752(6) -0.4548(3) 0.3371(3) 0.0200(12) Uani 1 1 d U
H55 H -0.1272 -0.4020 0.3568 0.024 Uiso 1 1 calc R
C56 C -0.3394(6) -0.4595(3) 0.3406(3) 0.0187(12) Uani 1 1 d U
H56A H -0.3898 -0.5102 0.3192 0.022 Uiso 1 1 calc R
H56B H -0.3708 -0.4169 0.3167 0.022 Uiso 1 1 calc R
C57 C -0.3838(6) -0.4523(4) 0.4107(3) 0.0286(14) Uani 1 1 d U
H57A H -0.3440 -0.3990 0.4304 0.034 Uiso 1 1 calc R
H57B H -0.4916 -0.4599 0.4112 0.034 Uiso 1 1 calc R
C58 C -0.3273(6) -0.5130(4) 0.4508(3) 0.0324(15) Uani 1 1 d U
H58A H -0.3780 -0.5662 0.4350 0.039 Uiso 1 1 calc R
H58B H -0.3494 -0.5038 0.4967 0.039 Uiso 1 1 calc R
C59 C -0.1623(6) -0.5085(3) 0.4461(3) 0.0292(14) Uani 1 1 d U
H59A H -0.1113 -0.4576 0.4668 0.035 Uiso 1 1 calc R
H59B H -0.1302 -0.5508 0.4701 0.035 Uiso 1 1 calc R
C60 C -0.1194(6) -0.5166(3) 0.3760(3) 0.0266(13) Uani 1 1 d U
H60A H -0.0118 -0.5100 0.3750 0.032 Uiso 1 1 calc R
H60B H -0.1614 -0.5696 0.3563 0.032 Uiso 1 1 calc R

loop_
_atom_site_aniso_label
_atom_site_aniso_U_11
_atom_site_aniso_U_22
_atom_site_aniso_U_33
_atom_site_aniso_U_23
_atom_site_aniso_U_13
_atom_site_aniso_U_12
Ag1 0.0130(3) 0.0172(3) 0.0304(3) 0.0014(2) -0.0015(2) 0.0032(2)
Cl1 0.0144(8) 0.0226(8) 0.0438(10) 0.0050(7) -0.0023(7) 0.0032(7)
N1 0.012(2) 0.021(3) 0.023(3) 0.002(2) 0.000(2) 0.007(2)
C1 0.013(3) 0.010(3) 0.024(3) -0.003(2) 0.002(2) 0.002(2)
Ag2 0.0213(3) 0.0158(3) 0.0344(3) -0.0001(2) 0.0011(2) 0.0010(2)
Cl2 0.0300(9) 0.0198(8) 0.0486(10) 0.0033(7) 0.0073(8) 0.0011(7)
N2 0.009(2) 0.022(3) 0.025(3) 0.005(2) 0.002(2) 0.004(2)
C2 0.015(3) 0.032(4) 0.033(3) 0.006(3) 0.002(3) 0.009(3)
Ag3 0.0117(3) 0.0218(3) 0.0323(3) 0.0058(2) 0.0000(2) 0.0038(2)
Cl3 0.0157(8) 0.0247(9) 0.0415(10) 0.0025(7) -0.0047(7) 0.0026(7)
N3 0.018(2) 0.015(3) 0.033(3) -0.001(2) 0.000(2) 0.005(2)
C3 0.010(3) 0.032(4) 0.035(4) 0.004(3) 0.005(3) 0.007(3)
Ag4 0.0155(3) 0.0134(3) 0.0287(3) -0.00022(19) 0.0023(2) 0.00138(19)
Cl4 0.0279(9) 0.0173(8) 0.0383(9) -0.0041(7) 0.0048(7) 0.0045(7)
N4 0.019(2) 0.014(3) 0.037(3) 0.000(2) -0.006(2) 0.002(2)
C4 0.008(3) 0.025(3) 0.026(3) 0.006(2) -0.002(2) 0.006(2)
N5 0.012(2) 0.033(3) 0.032(3) 0.009(2) 0.003(2) 0.012(2)
C5 0.022(3) 0.024(3) 0.031(3) 0.002(3) -0.001(3) 0.008(3)
N6 0.015(2) 0.030(3) 0.031(3) 0.010(2) 0.005(2) 0.011(2)
C6 0.022(3) 0.021(3) 0.045(3) 0.011(3) -0.001(3) 0.005(3)
N7 0.012(2) 0.019(2) 0.025(2) -0.001(2) 0.001(2) 0.001(2)
C7 0.019(3) 0.037(3) 0.037(3) 0.019(3) 0.002(3) 0.000(3)
N8 0.013(2) 0.013(2) 0.027(2) -0.003(2) 0.000(2) 0.003(2)
C8 0.021(3) 0.038(3) 0.025(3) 0.004(3) 0.002(3) 0.004(3)
C9 0.019(3) 0.026(3) 0.027(3) 0.001(2) 0.000(3) 0.003(3)
C10 0.015(3) 0.026(3) 0.028(3) 0.004(2) 0.000(2) 0.001(2)
C11 0.028(3) 0.026(3) 0.031(3) -0.003(2) 0.002(3) 0.006(3)
C12 0.037(4) 0.047(4) 0.027(3) 0.000(3) 0.003(3) 0.010(3)
C13 0.038(4) 0.043(3) 0.032(3) 0.015(3) 0.009(3) 0.003(3)
C14 0.046(4) 0.028(3) 0.042(4) 0.011(3) 0.012(3) 0.002(3)
C15 0.040(4) 0.025(3) 0.033(3) 0.001(3) 0.012(3) 0.011(3)
C16 0.024(3) 0.014(3) 0.028(3) -0.005(2) -0.002(3) 0.007(2)
C17 0.024(3) 0.015(3) 0.038(4) 0.000(3) 0.000(3) -0.002(3)
C18 0.025(3) 0.012(3) 0.039(4) 0.000(3) 0.000(3) -0.003(3)
C19 0.019(3) 0.020(3) 0.037(3) 0.003(2) -0.002(2) 0.004(2)
C20 0.025(4) 0.031(3) 0.047(4) -0.011(3) -0.009(3) 0.011(3)
C21 0.044(4) 0.035(4) 0.061(4) -0.009(3) -0.021(3) 0.021(3)
C22 0.032(4) 0.040(4) 0.056(4) -0.001(3) -0.017(3) 0.008(3)
C23 0.049(4) 0.040(4) 0.044(4) -0.009(3) -0.018(3) 0.010(3)
C24 0.048(4) 0.027(4) 0.050(4) -0.011(3) -0.017(3) 0.010(3)
C25 0.018(3) 0.018(3) 0.040(3) 0.001(3) -0.008(3) 0.002(2)
C26 0.032(3) 0.040(4) 0.042(3) -0.001(3) -0.003(3) 0.009(3)
C27 0.042(4) 0.046(4) 0.046(4) 0.006(3) -0.018(3) 0.006(3)
C28 0.031(4) 0.029(4) 0.075(4) 0.008(3) -0.025(3) 0.003(3)
C29 0.029(4) 0.038(4) 0.074(4) -0.007(3) -0.008(3) 0.010(3)
C30 0.023(3) 0.032(4) 0.052(4) -0.009(3) -0.001(3) 0.004(3)
C31 0.015(3) 0.026(3) 0.027(3) 0.003(3) 0.003(2) 0.007(3)
C32 0.012(3) 0.043(4) 0.038(3) 0.016(3) 0.005(3) 0.013(3)
C33 0.020(3) 0.045(4) 0.035(3) 0.018(3) 0.004(3) 0.018(3)
C34 0.020(3) 0.035(3) 0.024(3) 0.009(2) -0.001(2) 0.009(3)
C35 0.063(4) 0.032(3) 0.031(3) 0.009(3) 0.002(3) 0.010(3)
C36 0.080(5) 0.043(4) 0.038(4) 0.015(3) 0.005(4) 0.009(4)
C37 0.062(5) 0.070(4) 0.036(4) 0.019(3) 0.015(4) 0.010(4)
C38 0.048(4) 0.059(4) 0.032(3) -0.008(3) 0.006(3) 0.018(3)
C39 0.035(4) 0.034(3) 0.036(3) -0.001(3) 0.002(3) 0.007(3)
C40 0.019(3) 0.023(3) 0.027(3) 0.006(2) 0.003(2) 0.010(3)
C41 0.028(3) 0.028(3) 0.026(3) 0.003(3) -0.002(3) 0.003(3)
C42 0.038(4) 0.022(3) 0.039(3) 0.007(3) 0.005(3) -0.007(3)
C43 0.045(4) 0.035(3) 0.029(3) 0.007(3) 0.007(3) 0.007(3)
C44 0.041(4) 0.030(3) 0.026(3) -0.003(3) 0.002(3) 0.003(3)
C45 0.034(4) 0.022(3) 0.037(3) -0.001(3) 0.003(3) 0.004(3)
C46 0.013(3) 0.013(3) 0.024(3) 0.001(2) 0.002(3) 0.003(2)
C47 0.013(3) 0.015(3) 0.034(3) -0.005(2) 0.002(3) 0.003(2)
C48 0.018(3) 0.011(3) 0.038(3) -0.002(2) 0.001(3) 0.001(3)
C49 0.019(3) 0.017(3) 0.026(3) -0.002(2) -0.003(2) 0.002(2)
C50 0.025(3) 0.052(4) 0.032(3) 0.006(3) -0.003(3) 0.001(3)
C51 0.035(4) 0.054(4) 0.029(4) 0.008(3) -0.008(3) -0.004(3)
C52 0.064(4) 0.029(4) 0.039(4) -0.003(3) 0.012(3) -0.001(3)
C53 0.030(3) 0.032(4) 0.070(4) 0.019(3) 0.021(3) 0.009(3)
C54 0.023(3) 0.028(3) 0.049(4) 0.009(3) 0.009(3) 0.008(3)
C55 0.016(3) 0.016(3) 0.027(3) -0.001(2) -0.001(2) 0.001(2)
C56 0.016(3) 0.011(3) 0.028(3) 0.001(2) -0.001(2) 0.003(2)
C57 0.020(3) 0.036(4) 0.031(3) 0.006(3) 0.001(3) 0.006(3)
C58 0.032(3) 0.034(4) 0.033(3) 0.009(3) 0.006(3) 0.006(3)
C59 0.027(3) 0.025(3) 0.036(3) 0.007(3) -0.005(3) 0.006(3)
C60 0.019(3) 0.019(3) 0.041(3) 0.004(3) -0.002(3) 0.001(3)

loop_
_atom_type_symbol
_atom_type_description
_atom_type_scat_dispersion_real
_atom_type_scat_dispersion_imag
_atom_type_scat_source
C C 0.0033 0.0016 'International Tables Vol C Tables 4.2.6.8 and 6.1.1.4'
H H 0.0000 0.0000 'International Tables Vol C Tables 4.2.6.8 and 6.1.1.4'
N N 0.0061 0.0033 'International Tables Vol C Tables 4.2.6.8 and 6.1.1.4'
Cl Cl 0.1484 0.1585 'International Tables Vol C Tables 4.2.6.8 and 6.1.1.4'
Ag Ag -0.8971 1.1015 'International Tables Vol C Tables 4.2.6.8 and 6.1.1.4'

loop_
_geom_angle_atom_site_label_1
_geom_angle_atom_site_label_2
_geom_angle_atom_site_label_3
_geom_angle
C1 Ag1 Cl1 170.06(15)
C1 Ag1 Ag2 95.27(14)
Cl1 Ag1 Ag2 89.64(4)
C1 N1 C2 109.2(4)
C1 N1 C4 126.1(4)
C2 N1 C4 124.7(4)
N2 C1 N1 106.2(4)
N2 C1 Ag1 123.3(4)
N1 C1 Ag1 130.0(4)
C16 Ag2 Cl2 177.46(16)
C16 Ag2 Ag1 99.09(15)
Cl2 Ag2 Ag1 82.41(4)
C1 N2 C3 109.6(4)
C1 N2 C10 125.3(4)
C3 N2 C10 125.1(4)
C3 C2 N1 107.3(5)
C31 Ag3 Cl3 166.27(16)
C31 Ag3 Ag4 108.83(15)
Cl3 Ag3 Ag4 80.04(4)
C16 N3 C17 110.6(5)
C16 N3 C19 124.1(5)
C17 N3 C19 124.9(5)
C2 C3 N2 107.7(5)
C46 Ag4 Cl4 170.91(15)
C46 Ag4 Ag3 110.41(15)
Cl4 Ag4 Ag3 76.87(4)
C16 N4 C18 111.1(5)
C16 N4 C25 123.4(5)
C18 N4 C25 125.5(5)
N1 C4 C5 110.8(4)
N1 C4 C9 112.2(4)
C5 C4 C9 110.6(4)
C31 N5 C32 109.9(5)
C31 N5 C34 123.6(4)
C32 N5 C34 126.3(5)
C6 C5 C4 111.3(4)
C31 N6 C33 110.1(5)
C31 N6 C40 125.0(4)
C33 N6 C40 124.7(5)
C7 C6 C5 111.4(5)
C46 N7 C47 110.3(4)
C46 N7 C49 124.3(4)
C47 N7 C49 125.4(4)
C8 C7 C6 111.5(5)
C46 N8 C48 110.1(4)
C46 N8 C55 123.7(4)
C48 N8 C55 125.7(4)
C9 C8 C7 112.0(5)
C8 C9 C4 110.6(5)
N2 C10 C11 111.9(5)
N2 C10 C15 111.0(4)
C11 C10 C15 111.5(5)
C10 C11 C12 111.2(5)
C13 C12 C11 111.6(5)
C12 C13 C14 110.7(5)
C15 C14 C13 111.6(5)
C14 C15 C10 111.1(5)
N4 C16 N3 104.6(5)
N4 C16 Ag2 128.3(4)
N3 C16 Ag2 127.0(4)
C18 C17 N3 107.2(5)
C17 C18 N4 106.5(5)
N3 C19 C24 112.4(5)
N3 C19 C20 111.4(5)
C24 C19 C20 111.3(5)
C19 C20 C21 111.8(5)
C22 C21 C20 110.7(5)
C23 C22 C21 111.5(5)
C22 C23 C24 111.7(5)
C19 C24 C23 112.1(5)
N4 C25 C26 111.4(5)
N4 C25 C30 110.4(5)
C26 C25 C30 111.8(5)
C25 C26 C27 111.2(5)
C28 C27 C26 111.4(5)
C29 C28 C27 111.6(5)
C28 C29 C30 111.7(6)
C25 C30 C29 110.3(5)
N6 C31 N5 105.2(4)
N6 C31 Ag3 130.8(4)
N5 C31 Ag3 123.6(4)
C33 C32 N5 107.5(5)
C32 C33 N6 107.2(5)
N5 C34 C35 110.5(5)
N5 C34 C39 112.0(5)
C35 C34 C39 112.0(5)
C34 C35 C36 110.4(5)
C37 C36 C35 111.7(6)
C36 C37 C38 111.1(6)
C39 C38 C37 111.6(5)
C34 C39 C38 109.4(5)
N6 C40 C45 112.4(5)
N6 C40 C41 110.9(4)
C45 C40 C41 112.1(5)
C40 C41 C42 110.8(5)
C43 C42 C41 111.9(5)
C44 C43 C42 111.1(5)
C43 C44 C45 111.3(5)
C40 C45 C44 110.6(5)
N7 C46 N8 105.3(4)
N7 C46 Ag4 130.3(4)
N8 C46 Ag4 124.5(4)
C48 C47 N7 107.3(5)
C47 C48 N8 107.0(5)
N7 C49 C50 112.1(4)
N7 C49 C54 111.4(4)
C50 C49 C54 112.0(5)
C51 C50 C49 110.6(5)
C52 C51 C50 111.1(6)
C51 C52 C53 110.0(5)
C54 C53 C52 111.8(5)
C53 C54 C49 111.3(5)
N8 C55 C56 110.0(4)
N8 C55 C60 112.0(4)
C56 C55 C60 111.6(4)
C55 C56 C57 111.7(4)
C58 C57 C56 111.2(5)
C57 C58 C59 111.1(5)
C60 C59 C58 112.2(5)
C55 C60 C59 110.1(5)

loop_
_geom_bond_atom_site_label_1
_geom_bond_atom_site_label_2
_geom_bond_distance
Ag1 C1 2.091(5)
Ag1 Cl1 2.3335(14)
Ag1 Ag2 3.0650(6)
N1 C1 1.356(7)
N1 C2 1.390(7)
N1 C4 1.459(7)
C1 N2 1.344(7)
Ag2 C16 2.075(6)
Ag2 Cl2 2.3290(15)
N2 C3 1.384(7)
N2 C10 1.471(7)
C2 C3 1.323(8)
Ag3 C31 2.096(5)
Ag3 Cl3 2.3593(14)
Ag3 Ag4 3.0181(6)
N3 C16 1.374(7)
N3 C17 1.378(7)
N3 C19 1.473(7)
Ag4 C46 2.085(5)
Ag4 Cl4 2.3293(14)
N4 C16 1.348(7)
N4 C18 1.393(7)
N4 C25 1.483(7)
C4 C5 1.527(7)
C4 C9 1.528(8)
N5 C31 1.361(7)
N5 C32 1.380(7)
N5 C34 1.470(7)
C5 C6 1.523(8)
N6 C31 1.346(7)
N6 C33 1.388(7)
N6 C40 1.475(7)
C6 C7 1.522(8)
N7 C46 1.341(7)
N7 C47 1.385(7)
N7 C49 1.470(7)
C7 C8 1.521(8)
N8 C46 1.365(7)
N8 C48 1.377(7)
N8 C55 1.468(7)
C8 C9 1.517(8)
C10 C11 1.507(8)
C10 C15 1.522(8)
C11 C12 1.530(8)
C12 C13 1.517(8)
C13 C14 1.518(8)
C14 C15 1.516(8)
C17 C18 1.351(8)
C19 C24 1.509(8)
C19 C20 1.518(8)
C20 C21 1.524(8)
C21 C22 1.516(9)
C22 C23 1.505(9)
C23 C24 1.535(8)
C25 C26 1.515(8)
C25 C30 1.528(8)
C26 C27 1.540(8)
C27 C28 1.512(9)
C28 C29 1.499(9)
C29 C30 1.534(8)
C32 C33 1.326(8)
C34 C35 1.511(8)
C34 C39 1.516(8)
C35 C36 1.513(8)
C36 C37 1.508(10)
C37 C38 1.529(9)
C38 C39 1.523(8)
C40 C45 1.504(8)
C40 C41 1.516(8)
C41 C42 1.518(8)
C42 C43 1.514(8)
C43 C44 1.505(8)
C44 C45 1.527(8)
C47 C48 1.336(8)
C49 C50 1.515(8)
C49 C54 1.522(8)
C50 C51 1.513(8)
C51 C52 1.512(9)
C52 C53 1.532(9)
C53 C54 1.519(8)
C55 C56 1.522(7)
C55 C60 1.524(8)
C56 C57 1.528(8)
C57 C58 1.526(8)
C58 C59 1.532(8)
C59 C60 1.524(8)
